data_7234451
loop_
_publ_author_name
'F. Grepioni'
'S. d'Agostino'
'D. Braga'
'A. Bertocco'
'L. Catalano'
'B. Ventura'

_publ_section_title
;
 Fluorescent crystals and co-crystals of 1,8-naphthalimide derivatives:
 synthesis, structure determination and photophysical characterization
;
_journal_name_full 'Journal of Materials Chemistry C'
_journal_page_first 9425
_journal_page_last 9434
_journal_paper_doi 10.1039/C5TC01518A
_journal_volume 3
_journal_year 2015
_chemical_formula_sum 'C23 H21 N3 O2'
_chemical_formula_weight 371.43
_space_group_IT_number 7
_space_group_name_Hall 'P -2yc'
_space_group_name_H-M_alt 'P 1 c 1'
_symmetry_cell_setting monoclinic
_symmetry_space_group_name_H-M 'P 1 c 1'
_atom_sites_solution_hydrogens geom
_atom_sites_solution_primary direct
_atom_sites_solution_secondary difmap
_cell_angle_alpha 90.00
_cell_angle_beta 100.259(9)
_cell_angle_gamma 90.00
_cell_formula_units_Z 4
_cell_length_a 12.4319(13)
_cell_length_b 4.7462(5)
_cell_length_c 31.791(3)
_cell_measurement_reflns_used 1022
_cell_measurement_temperature 295(2)
_cell_measurement_theta_max 23.5730
_cell_measurement_theta_min 3.3300
_cell_volume 1845.8(3)
_computing_cell_refinement
;
CrysAlisPro, Agilent Technologies,
Version 1.171.36.28 (release 01-02-2013 CrysAlis171 .NET)
(compiled Feb  1 2013,16:14:44)
;
_computing_data_collection
;
CrysAlisPro, Agilent Technologies,
Version 1.171.36.28 (release 01-02-2013 CrysAlis171 .NET)
(compiled Feb  1 2013,16:14:44)
;
_computing_data_reduction
;
CrysAlisPro, Agilent Technologies,
Version 1.171.36.28 (release 01-02-2013 CrysAlis171 .NET)
(compiled Feb  1 2013,16:14:44)
;
_computing_structure_refinement 'SHELXL-97 (Sheldrick, 2008)'
_computing_structure_solution 'SHELXS-97 (Sheldrick, 2005)'
_diffrn_ambient_temperature 295(2)
_diffrn_detector_area_resol_mean 16.1340
_diffrn_measured_fraction_theta_full 0.993
_diffrn_measured_fraction_theta_max 0.841
_diffrn_measurement_details
;
#__ type_ start__ end____ width___ exp.time_
  1 omega  -25.00   17.00   1.0000  400.0000
omega____ theta____ kappa____ phi______ frames
    -      -17.5955  -99.0000    0.0000 42

#__ type_ start__ end____ width___ exp.time_
  2 omega  -13.00   15.00   1.0000  400.0000
omega____ theta____ kappa____ phi______ frames
    -      -17.5955  -99.0000  120.0000 28

#__ type_ start__ end____ width___ exp.time_
  3 omega  -25.00   15.00   1.0000  400.0000
omega____ theta____ kappa____ phi______ frames
    -      -17.5955  -99.0000  -90.0000 40

#__ type_ start__ end____ width___ exp.time_
  4 omega   12.00   83.00   1.0000  400.0000
omega____ theta____ kappa____ phi______ frames
    -       18.6892    0.0000  120.0000 71

#__ type_ start__ end____ width___ exp.time_
  5 omega  -46.00    0.00   1.0000  400.0000
omega____ theta____ kappa____ phi______ frames
    -       18.6892    0.0000  120.0000 46

#__ type_ start__ end____ width___ exp.time_
  6 omega    1.00   29.00   1.0000  400.0000
omega____ theta____ kappa____ phi______ frames
    -       18.6892  -38.0000 -150.0000 28

;
_diffrn_measurement_device_type 'Xcalibur, Sapphire3'
_diffrn_measurement_method 'omega scan'
_diffrn_radiation_monochromator graphite
_diffrn_radiation_source 'Enhance (Mo) X-ray Source'
_diffrn_radiation_type MoK\a
_diffrn_radiation_wavelength 0.71073
_diffrn_reflns_av_R_equivalents 0.0850
_diffrn_reflns_av_sigmaI/netI 0.1568
_diffrn_reflns_limit_h_max 13
_diffrn_reflns_limit_h_min -17
_diffrn_reflns_limit_k_max 6
_diffrn_reflns_limit_k_min -6
_diffrn_reflns_limit_l_max 40
_diffrn_reflns_limit_l_min -25
_diffrn_reflns_number 9064
_diffrn_reflns_theta_full 25.00
_diffrn_reflns_theta_max 29.23
_diffrn_reflns_theta_min 2.83
_exptl_absorpt_coefficient_mu 0.087
_exptl_absorpt_correction_T_max 1.00000
_exptl_absorpt_correction_T_min 0.85100
_exptl_absorpt_correction_type multi-scan
_exptl_absorpt_process_details
;
CrysAlisPro, Agilent Technologies,
Version 1.171.36.28 (release 01-02-2013 CrysAlis171 .NET)
(compiled Feb  1 2013,16:14:44)
Empirical absorption correction using spherical harmonics,
 implemented in SCALE3 ABSPACK scaling algorithm.
;
_exptl_crystal_colour yellow
_exptl_crystal_density_diffrn 1.337
_exptl_crystal_density_method 'not measured'
_exptl_crystal_description needle
_exptl_crystal_F_000 784
_exptl_crystal_size_max 0.22
_exptl_crystal_size_mid 0.05
_exptl_crystal_size_min 0.03
_refine_diff_density_max 0.183
_refine_diff_density_min -0.190
_refine_diff_density_rms 0.044
_refine_ls_abs_structure_details 'Flack H D (1983), Acta Cryst. A39, 876-881'
_refine_ls_abs_structure_Flack 1(3)
_refine_ls_extinction_coef 0.0055(8)
_refine_ls_extinction_expression Fc^*^=kFc[1+0.001xFc^2^\l^3^/sin(2\q)]^-1/4^
_refine_ls_extinction_method SHELXL
_refine_ls_goodness_of_fit_ref 0.969
_refine_ls_hydrogen_treatment constr
_refine_ls_matrix_type full
_refine_ls_number_parameters 506
_refine_ls_number_reflns 5435
_refine_ls_number_restraints 2
_refine_ls_restrained_S_all 0.969
_refine_ls_R_factor_all 0.2153
_refine_ls_R_factor_gt 0.0640
_refine_ls_shift/su_max 0.025
_refine_ls_shift/su_mean 0.003
_refine_ls_structure_factor_coef Fsqd
_refine_ls_weighting_details 'calc w=1/[\s^2^(Fo^2^)+(0.0520P)^2^+0.0000P] where P=(Fo^2^+2Fc^2^)/3'
_refine_ls_weighting_scheme calc
_refine_ls_wR_factor_gt 0.1263
_refine_ls_wR_factor_ref 0.1782
_reflns_number_gt 2027
_reflns_number_total 5435
_reflns_threshold_expression >2\s(I)
_cod_data_source_file J-Mater-Chem-C-2015-3-9425.cif
_cod_data_source_block 3
_cod_depositor_comments
;

2024-06-28
Z value and formula fixed to values more according to usual
chemical conventions.                 miguel
;
_cod_original_formula_sum 'C46 H42 N6 O4'
_cod_original_formula_weight 742.86
_cod_original_formula_units_Z 2
_cod_original_sg_symbol_H-M Pc
_cod_database_code 7234451

loop_
_symmetry_equiv_pos_as_xyz
'x, y, z'
'x, -y, z+1/2'

loop_
_atom_site_label
_atom_site_type_symbol
_atom_site_fract_x
_atom_site_fract_y
_atom_site_fract_z
_atom_site_U_iso_or_equiv
_atom_site_adp_type
_atom_site_occupancy
_atom_site_symmetry_multiplicity
_atom_site_calc_flag
_atom_site_refinement_flags
_atom_site_disorder_assembly
_atom_site_disorder_group
C1 C -0.1721(7) 0.1462(18) -0.0627(2) 0.043(2) Uani 1 1 d . . .
C2 C -0.1133(7) 0.0161(17) -0.0912(2) 0.042(2) Uani 1 1 d . . .
C3 C -0.0337(7) -0.1904(19) -0.0774(3) 0.048(2) Uani 1 1 d . . .
C4 C 0.0240(7) -0.3048(18) -0.1059(3) 0.052(2) Uani 1 1 d . . .
H4 H 0.0788 -0.4347 -0.0962 0.062 Uiso 1 1 calc R . .
C5 C 0.0035(7) -0.2340(18) -0.1487(3) 0.056(2) Uani 1 1 d . . .
H5 H 0.0426 -0.3199 -0.1675 0.067 Uiso 1 1 calc R . .
C6 C -0.0757(7) -0.0339(17) -0.1635(2) 0.048(2) Uani 1 1 d . . .
C7 C -0.1363(7) 0.0980(18) -0.1353(2) 0.045(2) Uani 1 1 d . . .
C8 C -0.2139(7) 0.3073(18) -0.1479(3) 0.050(2) Uani 1 1 d . . .
H8 H -0.2278 0.3669 -0.1762 0.060 Uiso 1 1 calc R . .
C9 C -0.2697(7) 0.4255(18) -0.1193(3) 0.057(3) Uani 1 1 d . . .
H9 H -0.3228 0.5609 -0.1285 0.069 Uiso 1 1 calc R . .
C10 C -0.2488(7) 0.3474(17) -0.0766(3) 0.054(2) Uani 1 1 d . . .
H10 H -0.2870 0.4322 -0.0574 0.065 Uiso 1 1 calc R . .
C11 C -0.1516(7) 0.067(2) -0.0173(3) 0.053(2) Uani 1 1 d . . .
C12 C -0.0114(8) -0.281(2) -0.0321(3) 0.054(3) Uani 1 1 d . . .
C13 C -0.2032(7) -0.071(2) -0.2299(3) 0.066(3) Uani 1 1 d . . .
H13A H -0.2595 -0.0386 -0.2129 0.079 Uiso 1 1 calc R . .
H13B H -0.1957 -0.2733 -0.2331 0.079 Uiso 1 1 calc R . .
C14 C -0.0114(7) -0.0056(19) -0.2324(2) 0.064(3) Uani 1 1 d . . .
H14A H -0.0013 -0.2068 -0.2354 0.076 Uiso 1 1 calc R . .
H14B H 0.0564 0.0726 -0.2170 0.076 Uiso 1 1 calc R . .
C15 C -0.0387(8) 0.129(2) -0.2760(3) 0.079(3) Uani 1 1 d . . .
H15A H -0.0420 0.3316 -0.2727 0.095 Uiso 1 1 calc R . .
H15B H 0.0189 0.0869 -0.2920 0.095 Uiso 1 1 calc R . .
C16 C -0.1456(8) 0.026(2) -0.3005(3) 0.082(3) Uani 1 1 d . . .
H16A H -0.1394 -0.1717 -0.3076 0.099 Uiso 1 1 calc R . .
H16B H -0.1640 0.1306 -0.3270 0.099 Uiso 1 1 calc R . .
C17 C -0.2367(8) 0.064(2) -0.2737(3) 0.080(3) Uani 1 1 d . . .
H17A H -0.2505 0.2627 -0.2704 0.096 Uiso 1 1 calc R . .
H17B H -0.3036 -0.0228 -0.2885 0.096 Uiso 1 1 calc R . .
C18 C -0.0562(8) -0.2414(19) 0.0401(2) 0.070(3) Uani 1 1 d . . .
H18A H -0.0232 -0.4273 0.0421 0.084 Uiso 1 1 calc R . .
H18B H -0.1265 -0.2562 0.0491 0.084 Uiso 1 1 calc R . .
C19 C -0.0269(10) 0.103(2) 0.0997(3) 0.091(4) Uani 1 1 d . . .
H19 H -0.1009 0.0839 0.1006 0.110 Uiso 1 1 calc R . .
C20 C 0.0159(10) -0.044(2) 0.0696(3) 0.066(3) Uani 1 1 d . . .
C21 C 0.1207(11) -0.011(3) 0.0690(3) 0.115(5) Uani 1 1 d . . .
H21 H 0.1508 -0.1097 0.0486 0.138 Uiso 1 1 calc R . .
C22 C 0.1876(11) 0.162(4) 0.0964(4) 0.140(6) Uani 1 1 d . . .
H22 H 0.2608 0.1886 0.0947 0.167 Uiso 1 1 calc R . .
C23 C 0.142(2) 0.285(4) 0.1253(5) 0.169(11) Uani 1 1 d . . .
H23 H 0.1886 0.3892 0.1456 0.202 Uiso 1 1 calc R . .
N1 N 0.0373(17) 0.283(4) 0.1296(5) 0.177(8) Uani 1 1 d . . .
N2 N -0.0730(6) -0.1450(16) -0.0051(2) 0.057(2) Uani 1 1 d . . .
N3 N -0.1001(6) 0.0453(15) -0.2080(2) 0.056(2) Uani 1 1 d . . .
O1 O -0.1998(5) 0.1632(13) 0.00964(18) 0.0719(19) Uani 1 1 d . . .
O2 O 0.0575(5) -0.4534(15) -0.01814(19) 0.078(2) Uani 1 1 d . . .
C24 C 0.4620(8) 0.6987(17) -0.0818(3) 0.046(2) Uani 1 1 d . . .
C25 C 0.3963(7) 0.4903(18) -0.0665(2) 0.041(2) Uani 1 1 d . . .
C26 C 0.3104(7) 0.3629(19) -0.0936(2) 0.044(2) Uani 1 1 d . . .
C27 C 0.2499(7) 0.1584(19) -0.0785(3) 0.055(2) Uani 1 1 d . . .
H27 H 0.1940 0.0700 -0.0972 0.066 Uiso 1 1 calc R . .
C28 C 0.2704(6) 0.0810(18) -0.0360(3) 0.052(2) Uani 1 1 d . . .
H28 H 0.2279 -0.0574 -0.0263 0.062 Uiso 1 1 calc R . .
C29 C 0.3539(6) 0.2085(18) -0.0079(2) 0.047(2) Uani 1 1 d . . .
H29 H 0.3677 0.1535 0.0207 0.056 Uiso 1 1 calc R . .
C30 C 0.4193(6) 0.4242(16) -0.0222(2) 0.038(2) Uani 1 1 d . . .
C31 C 0.5074(7) 0.5619(18) 0.0051(3) 0.049(2) Uani 1 1 d . . .
C32 C 0.5694(7) 0.7525(19) -0.0117(2) 0.054(3) Uani 1 1 d . . .
H32 H 0.6280 0.8377 0.0060 0.064 Uiso 1 1 calc R . .
C33 C 0.5465(7) 0.8234(17) -0.0552(3) 0.052(2) Uani 1 1 d . . .
H33 H 0.5894 0.9565 -0.0660 0.062 Uiso 1 1 calc R . .
C34 C 0.4378(8) 0.7794(19) -0.1276(3) 0.054(2) Uani 1 1 d . . .
C35 C 0.2861(8) 0.449(2) -0.1392(3) 0.055(3) Uani 1 1 d . . .
C36 C 0.6388(7) 0.5399(19) 0.0723(3) 0.068(3) Uani 1 1 d . . .
H36A H 0.6504 0.7417 0.0750 0.081 Uiso 1 1 calc R . .
H36B H 0.6912 0.4636 0.0561 0.081 Uiso 1 1 calc R . .
C37 C 0.4472(7) 0.6055(19) 0.0734(2) 0.062(3) Uani 1 1 d . . .
H37A H 0.3735 0.5742 0.0581 0.074 Uiso 1 1 calc R . .
H37B H 0.4590 0.8071 0.0762 0.074 Uiso 1 1 calc R . .
C38 C 0.6566(8) 0.4082(19) 0.1162(3) 0.077(3) Uani 1 1 d . . .
H38A H 0.7302 0.4494 0.1309 0.093 Uiso 1 1 calc R . .
H38B H 0.6491 0.2053 0.1134 0.093 Uiso 1 1 calc R . .
C39 C 0.4600(8) 0.473(2) 0.1177(2) 0.071(3) Uani 1 1 d . . .
H39A H 0.4075 0.5554 0.1333 0.085 Uiso 1 1 calc R . .
H39B H 0.4454 0.2720 0.1150 0.085 Uiso 1 1 calc R . .
C40 C 0.5747(9) 0.520(2) 0.1421(3) 0.086(3) Uani 1 1 d . . .
H40A H 0.5840 0.4242 0.1694 0.103 Uiso 1 1 calc R . .
H40B H 0.5869 0.7200 0.1474 0.103 Uiso 1 1 calc R . .
C41 C 0.3219(8) 0.7345(19) -0.1984(3) 0.063(3) Uani 1 1 d . . .
H41A H 0.3582 0.9108 -0.2024 0.076 Uiso 1 1 calc R . .
H41B H 0.2438 0.7677 -0.2052 0.076 Uiso 1 1 calc R . .
C42 C 0.3512(10) 0.526(2) -0.2286(3) 0.067(3) Uani 1 1 d . . .
C43 C 0.2777(9) 0.412(2) -0.2613(3) 0.085(4) Uani 1 1 d . . .
H43 H 0.2048 0.4672 -0.2650 0.103 Uiso 1 1 calc R . .
C44 C 0.4567(11) 0.434(3) -0.2274(3) 0.089(4) Uani 1 1 d . . .
H44 H 0.5100 0.5056 -0.2058 0.107 Uiso 1 1 calc R . .
C45 C 0.4884(16) 0.256(4) -0.2538(5) 0.134(7) Uani 1 1 d . . .
H45 H 0.5619 0.2091 -0.2509 0.161 Uiso 1 1 calc R . .
C46 C 0.420(2) 0.149(4) -0.2832(6) 0.184(15) Uani 1 1 d . . .
H46 H 0.4446 0.0206 -0.3016 0.220 Uiso 1 1 calc R . .
N4 N 0.5258(5) 0.4833(13) 0.04921(19) 0.0489(19) Uani 1 1 d . . .
N5 N 0.3506(6) 0.6531(15) -0.1533(2) 0.0498(19) Uani 1 1 d . . .
N6 N 0.3101(16) 0.215(3) -0.2891(3) 0.149(6) Uani 1 1 d . . .
O3 O 0.2094(5) 0.3402(13) -0.16439(17) 0.0655(18) Uani 1 1 d . . .
O4 O 0.4941(6) 0.9494(15) -0.14299(18) 0.084(2) Uani 1 1 d . . .

loop_
_atom_site_aniso_label
_atom_site_aniso_U_11
_atom_site_aniso_U_22
_atom_site_aniso_U_33
_atom_site_aniso_U_23
_atom_site_aniso_U_13
_atom_site_aniso_U_12
C1 0.052(6) 0.040(5) 0.041(5) -0.003(4) 0.018(4) 0.000(5)
C2 0.040(5) 0.038(5) 0.049(5) -0.002(4) 0.009(4) -0.004(4)
C3 0.032(5) 0.057(6) 0.055(6) -0.011(5) 0.012(4) -0.008(5)
C4 0.030(6) 0.052(6) 0.070(6) 0.001(5) -0.001(5) -0.008(5)
C5 0.060(7) 0.050(6) 0.059(6) -0.008(5) 0.014(5) -0.009(5)
C6 0.040(6) 0.049(6) 0.050(5) 0.003(5) -0.002(4) -0.008(5)
C7 0.046(6) 0.044(6) 0.048(5) -0.013(4) 0.013(4) -0.008(5)
C8 0.049(6) 0.042(6) 0.061(5) 0.002(5) 0.010(5) 0.006(5)
C9 0.053(7) 0.049(6) 0.068(6) 0.020(5) 0.006(5) 0.017(5)
C10 0.050(7) 0.035(5) 0.079(7) -0.009(5) 0.017(5) -0.007(5)
C11 0.042(7) 0.054(6) 0.065(7) -0.005(5) 0.013(5) -0.010(5)
C12 0.040(7) 0.065(7) 0.056(6) -0.003(5) 0.003(5) -0.007(5)
C13 0.055(7) 0.064(6) 0.072(6) 0.005(5) -0.005(5) -0.001(6)
C14 0.056(7) 0.074(7) 0.061(6) -0.016(5) 0.010(5) -0.003(6)
C15 0.103(9) 0.085(8) 0.054(6) -0.004(5) 0.030(6) 0.006(7)
C16 0.081(9) 0.087(8) 0.070(7) -0.002(6) -0.012(7) -0.001(7)
C17 0.064(8) 0.093(8) 0.076(7) 0.003(6) -0.008(6) -0.008(7)
C18 0.087(8) 0.059(6) 0.061(6) 0.003(5) 0.002(5) -0.014(6)
C19 0.135(12) 0.063(8) 0.072(8) 0.005(6) 0.010(8) -0.021(8)
C20 0.091(9) 0.053(6) 0.054(6) -0.001(5) 0.015(6) -0.013(7)
C21 0.090(10) 0.167(13) 0.090(8) -0.040(8) 0.023(8) -0.043(10)
C22 0.089(11) 0.217(17) 0.099(10) 0.011(11) -0.020(9) -0.102(11)
C23 0.33(4) 0.123(13) 0.039(8) -0.004(8) -0.008(15) -0.04(2)
N1 0.27(2) 0.136(13) 0.116(12) 0.013(9) 0.010(15) -0.001(17)
N2 0.061(6) 0.065(5) 0.043(4) 0.002(4) 0.009(4) -0.012(5)
N3 0.040(5) 0.072(5) 0.055(4) 0.002(4) 0.007(4) -0.003(4)
O1 0.069(5) 0.081(5) 0.070(4) -0.008(4) 0.023(4) 0.001(4)
O2 0.064(5) 0.091(5) 0.074(4) 0.012(4) -0.001(4) 0.022(4)
C24 0.048(6) 0.052(6) 0.038(5) 0.002(4) 0.006(4) -0.001(5)
C25 0.033(5) 0.043(5) 0.046(5) 0.006(4) 0.008(4) 0.009(4)
C26 0.039(6) 0.049(6) 0.042(5) -0.004(4) 0.001(4) 0.000(5)
C27 0.038(6) 0.052(6) 0.073(6) -0.007(5) 0.005(5) 0.001(5)
C28 0.045(6) 0.058(6) 0.054(5) 0.005(4) 0.012(5) -0.011(5)
C29 0.042(6) 0.056(6) 0.041(5) 0.007(4) 0.005(4) 0.013(5)
C30 0.031(5) 0.032(5) 0.052(5) 0.000(4) 0.011(4) 0.006(4)
C31 0.053(7) 0.043(5) 0.053(6) -0.006(5) 0.013(5) 0.003(5)
C32 0.037(6) 0.059(7) 0.061(6) -0.012(5) -0.003(5) -0.004(5)
C33 0.054(7) 0.041(5) 0.061(6) 0.009(5) 0.011(5) 0.003(5)
C34 0.046(7) 0.050(6) 0.067(7) 0.007(5) 0.012(5) 0.009(6)
C35 0.048(7) 0.065(7) 0.052(6) -0.011(5) 0.004(5) 0.011(6)
C36 0.055(7) 0.064(7) 0.079(7) 0.003(5) -0.001(5) 0.003(5)
C37 0.063(7) 0.071(7) 0.052(5) 0.000(5) 0.014(5) 0.000(6)
C38 0.080(8) 0.082(8) 0.057(6) -0.001(6) -0.021(6) 0.011(6)
C39 0.089(9) 0.073(7) 0.049(6) -0.015(5) 0.009(5) -0.005(6)
C40 0.102(10) 0.098(9) 0.048(6) 0.015(6) -0.009(7) -0.008(8)
C41 0.075(8) 0.063(6) 0.054(5) 0.016(5) 0.015(5) 0.009(6)
C42 0.070(8) 0.067(7) 0.065(7) 0.019(6) 0.019(6) 0.004(7)
C43 0.107(11) 0.080(8) 0.064(7) 0.009(6) -0.001(7) -0.009(7)
C44 0.100(11) 0.111(10) 0.058(7) 0.008(7) 0.021(7) -0.006(9)
C45 0.160(18) 0.158(16) 0.105(12) 0.006(11) 0.084(13) 0.061(13)
C46 0.36(4) 0.099(15) 0.136(18) 0.065(13) 0.16(3) 0.10(2)
N4 0.047(5) 0.056(5) 0.042(4) -0.007(3) 0.001(4) 0.005(4)
N5 0.050(5) 0.051(5) 0.047(4) 0.006(4) 0.006(4) -0.007(4)
N6 0.30(2) 0.079(9) 0.068(7) -0.019(6) 0.026(10) -0.026(10)
O3 0.060(5) 0.080(5) 0.053(4) -0.006(3) 0.002(3) -0.009(4)
O4 0.083(5) 0.096(6) 0.075(4) 0.024(4) 0.016(4) -0.027(4)

loop_
_atom_type_symbol
_atom_type_description
_atom_type_scat_dispersion_real
_atom_type_scat_dispersion_imag
_atom_type_scat_source
C C 0.0033 0.0016 'International Tables Vol C Tables 4.2.6.8 and 6.1.1.4'
H H 0.0000 0.0000 'International Tables Vol C Tables 4.2.6.8 and 6.1.1.4'
N N 0.0061 0.0033 'International Tables Vol C Tables 4.2.6.8 and 6.1.1.4'
O O 0.0106 0.0060 'International Tables Vol C Tables 4.2.6.8 and 6.1.1.4'

loop_
_geom_angle_atom_site_label_1
_geom_angle_atom_site_label_2
_geom_angle_atom_site_label_3
_geom_angle
_geom_angle_site_symmetry_1
_geom_angle_site_symmetry_3
C10 C1 C2 120.9(8) . .
C10 C1 C11 119.0(8) . .
C2 C1 C11 120.1(8) . .
C1 C2 C3 121.6(8) . .
C1 C2 C7 118.4(7) . .
C3 C2 C7 120.0(8) . .
C4 C3 C2 119.6(9) . .
C4 C3 C12 120.0(8) . .
C2 C3 C12 120.4(8) . .
C3 C4 C5 122.1(8) . .
C4 C5 C6 119.8(8) . .
C5 C6 C7 120.8(8) . .
C5 C6 N3 121.6(8) . .
C7 C6 N3 117.6(8) . .
C8 C7 C6 123.6(7) . .
C8 C7 C2 118.7(7) . .
C6 C7 C2 117.7(8) . .
C9 C8 C7 120.8(8) . .
C8 C9 C10 121.0(8) . .
C1 C10 C9 120.1(8) . .
O1 C11 N2 118.5(8) . .
O1 C11 C1 125.0(9) . .
N2 C11 C1 116.4(8) . .
O2 C12 N2 120.8(9) . .
O2 C12 C3 123.5(9) . .
N2 C12 C3 115.7(8) . .
N3 C13 C17 110.6(8) . .
N3 C14 C15 110.2(7) . .
C16 C15 C14 112.0(8) . .
C15 C16 C17 110.1(8) . .
C13 C17 C16 110.4(8) . .
N2 C18 C20 112.1(7) . .
C20 C19 N1 122.4(14) . .
C21 C20 C19 117.3(10) . .
C21 C20 C18 123.1(11) . .
C19 C20 C18 119.5(11) . .
C20 C21 C22 123.7(13) . .
C23 C22 C21 115.3(15) . .
C22 C23 N1 129(2) . .
C23 N1 C19 112(2) . .
C12 N2 C11 125.8(7) . .
C12 N2 C18 116.9(8) . .
C11 N2 C18 117.3(8) . .
C6 N3 C13 112.6(7) . .
C6 N3 C14 115.2(7) . .
C13 N3 C14 111.3(7) . .
C33 C24 C25 121.1(8) . .
C33 C24 C34 119.8(8) . .
C25 C24 C34 119.1(8) . .
C26 C25 C24 121.2(7) . .
C26 C25 C30 121.0(7) . .
C24 C25 C30 117.7(7) . .
C27 C26 C25 120.3(8) . .
C27 C26 C35 120.5(8) . .
C25 C26 C35 119.1(8) . .
C26 C27 C28 121.0(8) . .
C27 C28 C29 120.3(8) . .
C28 C29 C30 120.6(7) . .
C25 C30 C31 119.9(7) . .
C25 C30 C29 116.6(7) . .
C31 C30 C29 123.4(7) . .
C32 C31 N4 123.8(8) . .
C32 C31 C30 119.5(7) . .
N4 C31 C30 116.7(8) . .
C31 C32 C33 121.2(8) . .
C24 C33 C32 120.4(8) . .
O4 C34 N5 119.8(8) . .
O4 C34 C24 122.1(9) . .
N5 C34 C24 118.1(9) . .
O3 C35 N5 120.4(8) . .
O3 C35 C26 121.0(9) . .
N5 C35 C26 118.6(8) . .
N4 C36 C38 110.6(8) . .
N4 C37 C39 110.6(7) . .
C36 C38 C40 110.8(8) . .
C40 C39 C37 110.1(8) . .
C39 C40 C38 109.4(8) . .
N5 C41 C42 114.6(7) . .
C43 C42 C44 113.8(10) . .
C43 C42 C41 123.5(11) . .
C44 C42 C41 122.7(10) . .
C42 C43 N6 121.1(12) . .
C45 C44 C42 125.8(13) . .
C46 C45 C44 120(2) . .
C45 C46 N6 122(2) . .
C31 N4 C37 114.0(6) . .
C31 N4 C36 114.2(7) . .
C37 N4 C36 109.1(7) . .
C34 N5 C35 123.9(7) . .
C34 N5 C41 119.6(7) . .
C35 N5 C41 116.5(7) . .
C46 N6 C43 117.2(16) . .

loop_
_geom_bond_atom_site_label_1
_geom_bond_atom_site_label_2
_geom_bond_distance
_geom_bond_site_symmetry_2
C1 C10 1.366(10) .
C1 C2 1.404(10) .
C1 C11 1.469(10) .
C2 C3 1.406(11) .
C2 C7 1.436(9) .
C3 C4 1.365(10) .
C3 C12 1.478(11) .
C4 C5 1.381(10) .
C5 C6 1.389(11) .
C6 C7 1.415(10) .
C6 N3 1.441(9) .
C7 C8 1.393(11) .
C8 C9 1.360(11) .
C9 C10 1.386(11) .
C11 O1 1.218(9) .
C11 N2 1.408(10) .
C12 O2 1.211(10) .
C12 N2 1.407(11) .
C13 N3 1.454(10) .
C13 C17 1.523(11) .
C14 N3 1.477(9) .
C14 C15 1.508(10) .
C15 C16 1.498(11) .
C16 C17 1.544(10) .
C18 N2 1.486(10) .
C18 C20 1.503(11) .
C19 C20 1.366(14) .
C19 N1 1.415(19) .
C20 C21 1.316(14) .
C21 C22 1.366(15) .
C22 C23 1.30(2) .
C23 N1 1.33(2) .
C24 C33 1.361(10) .
C24 C25 1.422(10) .
C24 C34 1.484(10) .
C25 C26 1.385(10) .
C25 C30 1.422(9) .
C26 C27 1.366(10) .
C26 C35 1.486(11) .
C27 C28 1.379(10) .
C28 C29 1.384(10) .
C29 C30 1.432(10) .
C30 C31 1.429(10) .
C31 C32 1.357(10) .
C31 N4 1.429(9) .
C32 C33 1.404(10) .
C34 O4 1.225(9) .
C34 N5 1.373(10) .
C35 O3 1.242(9) .
C35 N5 1.382(10) .
C36 N4 1.489(10) .
C36 C38 1.507(10) .
C37 N4 1.466(9) .
C37 C39 1.527(10) .
C38 C40 1.516(12) .
C39 C40 1.514(12) .
C41 N5 1.467(9) .
C41 C42 1.471(12) .
C42 C43 1.365(13) .
C42 C44 1.375(13) .
C43 N6 1.396(15) .
C44 C45 1.299(16) .
C45 C46 1.25(3) .
C46 N6 1.39(2) .
